data_4506963
loop_
_publ_author_name
'Megumi, Ken'
'Nadiah Binti Mohd Arif, Fara'
'Matsumoto, Shoji'
'Akazome, Motohiro'

_publ_section_title
;
 Design and Evaluation of Salts betweenN-Trityl Amino Acid
 andtert-Butylamine as Inclusion Crystals of Alcohols
;
_journal_issue 11
_journal_name_full 'Crystal Growth &amp; Design'
_journal_page_first 5680
_journal_paper_doi 10.1021/cg301172g
_journal_volume 12
_journal_year 2012
_chemical_formula_sum 'C20 H26 N2 O4'
_chemical_formula_weight 358.43
_chemical_name_systematic
; 
 ? 
;
_space_group_IT_number 19
_symmetry_cell_setting orthorhombic
_symmetry_space_group_name_Hall 'P 2ac 2ab'
_symmetry_space_group_name_H-M 'P 21 21 21'
_atom_sites_solution_hydrogens geom
_atom_sites_solution_primary direct
_atom_sites_solution_secondary difmap
_audit_creation_method SHELXL-97
_cell_angle_alpha 90.00
_cell_angle_beta 90.00
_cell_angle_gamma 90.00
_cell_formula_units_Z 4
_cell_length_a 5.837(3)
_cell_length_b 14.312(6)
_cell_length_c 22.631(10)
_cell_measurement_reflns_used 953
_cell_measurement_temperature 173
_cell_measurement_theta_max 18.75
_cell_measurement_theta_min 2.85
_cell_volume 1890.6(15)
_computing_cell_refinement 'APEX2 (Bruker AXS, 2006)'
_computing_data_collection 'APEX2 (Bruker AXS, 2006)'
_computing_data_reduction 'SAINT (Bruker AXS, 2004)'
_computing_molecular_graphics 'XSHEL (Bruker AXS,2002)'
_computing_publication_material 'XCIF (Bruker AXS, 2001)'
_computing_structure_refinement 'SHELXL-97 (Sheldrick, 1997)'
_computing_structure_solution 'SHELXS-97 (Sheldrick, 1997)'
_diffrn_ambient_temperature 173
_diffrn_detector_area_resol_mean 8.333
_diffrn_measured_fraction_theta_full 1.000
_diffrn_measured_fraction_theta_max 0.994
_diffrn_measurement_device_type 'Bruker APEXII CCD area detector'
_diffrn_measurement_method 'phi and omega scans'
_diffrn_radiation_monochromator graphite
_diffrn_radiation_source 'fine-focus sealed tube'
_diffrn_radiation_type MoK\a
_diffrn_radiation_wavelength 0.71073
_diffrn_reflns_av_R_equivalents 0.0721
_diffrn_reflns_av_sigmaI/netI 0.1010
_diffrn_reflns_limit_h_max 7
_diffrn_reflns_limit_h_min -7
_diffrn_reflns_limit_k_max 16
_diffrn_reflns_limit_k_min -17
_diffrn_reflns_limit_l_max 21
_diffrn_reflns_limit_l_min -28
_diffrn_reflns_number 9670
_diffrn_reflns_theta_full 25.00
_diffrn_reflns_theta_max 26.14
_diffrn_reflns_theta_min 1.68
_exptl_absorpt_coefficient_mu 0.088
_exptl_absorpt_correction_T_max 0.9965
_exptl_absorpt_correction_T_min 0.9574
_exptl_absorpt_correction_type empirical
_exptl_absorpt_process_details
;
SADABS Sheldrick 1996
;
_exptl_crystal_colour colorless
_exptl_crystal_density_diffrn 1.259
_exptl_crystal_density_method 'not measured'
_exptl_crystal_description prism
_exptl_crystal_F_000 768
_exptl_crystal_size_max 0.50
_exptl_crystal_size_mid 0.18
_exptl_crystal_size_min 0.04
_refine_diff_density_max 0.308
_refine_diff_density_min -0.287
_refine_diff_density_rms 0.060
_refine_ls_abs_structure_details 'Flack H D (1983), Acta Cryst. A39, 876-881'
_refine_ls_abs_structure_Flack -1.6(19)
_refine_ls_extinction_coef 0.0054(19)
_refine_ls_extinction_expression Fc^*^=kFc[1+0.001xFc^2^\l^3^/sin(2\q)]^-1/4^
_refine_ls_extinction_method SHELXL
_refine_ls_goodness_of_fit_ref 0.948
_refine_ls_hydrogen_treatment constr
_refine_ls_matrix_type full
_refine_ls_number_parameters 240
_refine_ls_number_reflns 3734
_refine_ls_number_restraints 0
_refine_ls_restrained_S_all 0.948
_refine_ls_R_factor_all 0.1088
_refine_ls_R_factor_gt 0.0604
_refine_ls_shift/su_max 0.000
_refine_ls_shift/su_mean 0.000
_refine_ls_structure_factor_coef Fsqd
_refine_ls_weighting_details 'calc w=1/[\s^2^(Fo^2^)+(0.0745P)^2^+0.0000P] where P=(Fo^2^+2Fc^2^)/3'
_refine_ls_weighting_scheme calc
_refine_ls_wR_factor_gt 0.1300
_refine_ls_wR_factor_ref 0.1553
_reflns_number_gt 2302
_reflns_number_total 3734
_reflns_threshold_expression >2sigma(I)
_cod_data_source_file cg301172g_si_002.cif
_cod_data_source_block ZPhg-tBuNH2
_cod_depositor_comments
;
The following automatic conversions were performed:

'_symmetry_cell_setting' value 'Orthorhombic' changed to
'orthorhombic' according to
/home/saulius/struct/CIF-dictionaries/cif_core.dic dictionary named
'cif_core.dic' version 2.4.2 from 2011-04-26.

Automatic conversion script
Id: cif_fix_values 1891 2012-01-12 08:04:46Z andrius 
;
_cod_original_cell_volume 1890.5(15)
_cod_original_sg_symbol_H-M 'P2(1)2(1)2(1) '
_cod_database_code 4506963

loop_
_symmetry_equiv_pos_as_xyz
'x, y, z'
'-x+1/2, -y, z+1/2'
'-x, y+1/2, -z+1/2'
'x+1/2, -y+1/2, -z'

loop_
_atom_site_label
_atom_site_type_symbol
_atom_site_fract_x
_atom_site_fract_y
_atom_site_fract_z
_atom_site_U_iso_or_equiv
_atom_site_adp_type
_atom_site_occupancy
_atom_site_symmetry_multiplicity
_atom_site_calc_flag
_atom_site_refinement_flags
C1 C -0.3264(6) 0.4009(2) 0.07069(13) 0.0268(7) Uani 1 1 d .
C2 C -0.2057(6) 0.4894(2) 0.09317(14) 0.0296(8) Uani 1 1 d .
H2 H -0.3081 0.5194 0.1231 0.035 Uiso 1 1 calc R
C3 C -0.1891(6) 0.5552(2) 0.04047(14) 0.0316(8) Uani 1 1 d .
C4 C -0.0028(6) 0.5531(3) 0.00258(16) 0.0391(9) Uani 1 1 d .
H4 H 0.1249 0.5145 0.0116 0.047 Uiso 1 1 calc R
C5 C -0.0008(7) 0.6067(3) -0.04831(18) 0.0515(11) Uani 1 1 d .
H5 H 0.1283 0.6049 -0.0738 0.062 Uiso 1 1 calc R
C6 C -0.1858(8) 0.6626(3) -0.06211(17) 0.0498(11) Uani 1 1 d .
H6 H -0.1853 0.6983 -0.0975 0.060 Uiso 1 1 calc R
C7 C -0.3698(8) 0.6665(2) -0.02484(19) 0.0501(11) Uani 1 1 d .
H7 H -0.4958 0.7060 -0.0341 0.060 Uiso 1 1 calc R
C8 C -0.3736(7) 0.6129(2) 0.02674(17) 0.0399(9) Uani 1 1 d .
H8 H -0.5020 0.6159 0.0524 0.048 Uiso 1 1 calc R
C9 C 0.0511(6) 0.4925(2) 0.17807(15) 0.0298(8) Uani 1 1 d .
C10 C 0.3422(7) 0.4855(2) 0.25244(14) 0.0364(9) Uani 1 1 d .
H10A H 0.2227 0.5177 0.2759 0.044 Uiso 1 1 calc R
H10B H 0.4872 0.5207 0.2568 0.044 Uiso 1 1 calc R
C11 C 0.3737(6) 0.3865(2) 0.27510(15) 0.0336(9) Uani 1 1 d .
C12 C 0.5717(7) 0.3392(2) 0.26158(16) 0.0394(9) Uani 1 1 d .
H12 H 0.6898 0.3693 0.2399 0.047 Uiso 1 1 calc R
C13 C 0.5992(7) 0.2461(3) 0.27988(16) 0.0438(10) Uani 1 1 d .
H13 H 0.7343 0.2127 0.2699 0.053 Uiso 1 1 calc R
C14 C 0.4301(8) 0.2040(3) 0.31217(17) 0.0474(11) Uani 1 1 d .
H14 H 0.4488 0.1412 0.3248 0.057 Uiso 1 1 calc R
C15 C 0.2332(8) 0.2518(3) 0.32659(16) 0.0475(11) Uani 1 1 d .
H15 H 0.1177 0.2220 0.3494 0.057 Uiso 1 1 calc R
C16 C 0.2030(7) 0.3437(3) 0.30781(16) 0.0417(9) Uani 1 1 d .
H16 H 0.0666 0.3766 0.3174 0.050 Uiso 1 1 calc R
C17 C 0.2125(6) 0.1701(3) 0.11039(15) 0.0351(9) Uani 1 1 d .
C18 C 0.4626(7) 0.1410(3) 0.11624(19) 0.0511(11) Uani 1 1 d .
H18A H 0.5552 0.1955 0.1271 0.077 Uiso 1 1 calc R
H18B H 0.5167 0.1159 0.0784 0.077 Uiso 1 1 calc R
H18C H 0.4766 0.0930 0.1469 0.077 Uiso 1 1 calc R
C19 C 0.0632(7) 0.0866(2) 0.09349(17) 0.0436(10) Uani 1 1 d .
H19A H 0.0556 0.0429 0.1267 0.065 Uiso 1 1 calc R
H19B H 0.1297 0.0551 0.0591 0.065 Uiso 1 1 calc R
H19C H -0.0915 0.1084 0.0838 0.065 Uiso 1 1 calc R
C20 C 0.1241(8) 0.2168(3) 0.16586(16) 0.0487(11) Uani 1 1 d .
H20A H 0.2183 0.2717 0.1748 0.073 Uiso 1 1 calc R
H20B H 0.1321 0.1727 0.1989 0.073 Uiso 1 1 calc R
H20C H -0.0352 0.2362 0.1598 0.073 Uiso 1 1 calc R
N1 N 0.0138(5) 0.47304(19) 0.12104(12) 0.0315(7) Uani 1 1 d .
H1 H 0.1262 0.4495 0.0998 0.038 Uiso 1 1 calc R
N2 N 0.2005(5) 0.23997(18) 0.06099(11) 0.0315(7) Uani 1 1 d .
H2A H 0.0603 0.2678 0.0610 0.047 Uiso 1 1 calc R
H2B H 0.2231 0.2104 0.0259 0.047 Uiso 1 1 calc R
H2C H 0.3109 0.2841 0.0662 0.047 Uiso 1 1 calc R
O1 O -0.2024(4) 0.33527(16) 0.05108(10) 0.0354(6) Uani 1 1 d .
O2 O -0.5385(4) 0.40151(16) 0.06884(10) 0.0359(6) Uani 1 1 d .
O3 O -0.0920(4) 0.51583(17) 0.21392(10) 0.0413(7) Uani 1 1 d .
O4 O 0.2756(4) 0.48314(16) 0.19082(10) 0.0357(6) Uani 1 1 d .

loop_
_atom_site_aniso_label
_atom_site_aniso_U_11
_atom_site_aniso_U_22
_atom_site_aniso_U_33
_atom_site_aniso_U_23
_atom_site_aniso_U_13
_atom_site_aniso_U_12
C1 0.028(2) 0.0234(17) 0.0293(18) 0.0028(15) 0.0000(16) 0.0001(16)
C2 0.0276(18) 0.0276(19) 0.0335(18) -0.0048(15) -0.0023(15) -0.0010(16)
C3 0.037(2) 0.0235(17) 0.034(2) -0.0037(15) -0.0058(17) -0.0036(17)
C4 0.035(2) 0.036(2) 0.046(2) 0.0015(17) -0.0005(17) -0.0063(18)
C5 0.053(3) 0.050(3) 0.052(3) 0.005(2) 0.005(2) -0.017(2)
C6 0.061(3) 0.039(2) 0.049(3) 0.012(2) -0.008(2) -0.012(2)
C7 0.062(3) 0.026(2) 0.062(3) 0.009(2) -0.013(2) 0.002(2)
C8 0.041(2) 0.031(2) 0.047(2) -0.0015(18) -0.0065(18) 0.0010(18)
C9 0.032(2) 0.0182(18) 0.039(2) 0.0039(15) 0.0006(17) -0.0044(15)
C10 0.043(2) 0.0314(19) 0.035(2) -0.0038(16) -0.0094(17) -0.0071(18)
C11 0.034(2) 0.030(2) 0.037(2) -0.0029(16) -0.0037(16) -0.0067(17)
C12 0.035(2) 0.037(2) 0.047(2) 0.0057(18) 0.0007(18) -0.0102(19)
C13 0.049(3) 0.032(2) 0.050(2) 0.0028(19) -0.001(2) 0.000(2)
C14 0.065(3) 0.034(2) 0.043(2) 0.0067(18) -0.007(2) -0.007(2)
C15 0.058(3) 0.044(2) 0.040(2) 0.0000(19) 0.010(2) -0.018(2)
C16 0.043(2) 0.041(2) 0.041(2) -0.0064(18) 0.0013(19) -0.004(2)
C17 0.034(2) 0.035(2) 0.037(2) 0.0036(16) 0.0004(17) -0.0027(18)
C18 0.041(3) 0.046(3) 0.066(3) 0.009(2) -0.010(2) 0.007(2)
C19 0.043(2) 0.034(2) 0.054(2) -0.0040(18) 0.009(2) -0.0081(19)
C20 0.061(3) 0.045(2) 0.040(2) -0.0047(18) 0.002(2) 0.001(2)
N1 0.0316(17) 0.0303(16) 0.0327(17) -0.0050(13) 0.0021(13) 0.0022(13)
N2 0.0297(16) 0.0246(15) 0.0401(17) -0.0044(12) 0.0006(13) 0.0002(13)
O1 0.0344(14) 0.0254(13) 0.0464(14) -0.0061(11) -0.0031(12) 0.0070(12)
O2 0.0250(14) 0.0295(13) 0.0532(16) -0.0056(11) 0.0013(12) -0.0013(12)
O3 0.0391(16) 0.0479(16) 0.0368(15) 0.0004(12) 0.0016(12) 0.0012(14)
O4 0.0323(14) 0.0372(14) 0.0377(14) -0.0019(11) -0.0070(11) -0.0013(12)

loop_
_atom_type_symbol
_atom_type_description
_atom_type_scat_dispersion_real
_atom_type_scat_dispersion_imag
_atom_type_scat_source
C C 0.0033 0.0016 'International Tables Vol C Tables 4.2.6.8 and 6.1.1.4'
H H 0.0000 0.0000 'International Tables Vol C Tables 4.2.6.8 and 6.1.1.4'
N N 0.0061 0.0033 'International Tables Vol C Tables 4.2.6.8 and 6.1.1.4'
O O 0.0106 0.0060 'International Tables Vol C Tables 4.2.6.8 and 6.1.1.4'

loop_
_geom_angle_atom_site_label_1
_geom_angle_atom_site_label_2
_geom_angle_atom_site_label_3
_geom_angle
O2 C1 O1 124.4(3)
O2 C1 C2 117.6(3)
O1 C1 C2 117.7(3)
N1 C2 C3 112.7(3)
N1 C2 C1 114.6(3)
C3 C2 C1 106.2(3)
N1 C2 H2 107.7
C3 C2 H2 107.7
C1 C2 H2 107.7
C4 C3 C8 118.8(3)
C4 C3 C2 121.4(3)
C8 C3 C2 119.5(3)
C5 C4 C3 120.6(4)
C5 C4 H4 119.7
C3 C4 H4 119.7
C6 C5 C4 120.2(4)
C6 C5 H5 119.9
C4 C5 H5 119.9
C7 C6 C5 120.0(4)
C7 C6 H6 120.0
C5 C6 H6 120.0
C6 C7 C8 120.3(4)
C6 C7 H7 119.8
C8 C7 H7 119.8
C3 C8 C7 120.0(4)
C3 C8 H8 120.0
C7 C8 H8 120.0
O3 C9 N1 126.2(3)
O3 C9 O4 123.6(3)
N1 C9 O4 110.1(3)
O4 C10 C11 109.6(3)
O4 C10 H10A 109.7
C11 C10 H10A 109.7
O4 C10 H10B 109.7
C11 C10 H10B 109.7
H10A C10 H10B 108.2
C12 C11 C16 120.4(3)
C12 C11 C10 119.1(3)
C16 C11 C10 120.5(3)
C11 C12 C13 119.9(4)
C11 C12 H12 120.1
C13 C12 H12 120.1
C14 C13 C12 119.6(4)
C14 C13 H13 120.2
C12 C13 H13 120.2
C13 C14 C15 120.7(4)
C13 C14 H14 119.7
C15 C14 H14 119.7
C14 C15 C16 120.2(4)
C14 C15 H15 119.9
C16 C15 H15 119.9
C11 C16 C15 119.3(4)
C11 C16 H16 120.3
C15 C16 H16 120.3
N2 C17 C20 108.0(3)
N2 C17 C18 106.9(3)
C20 C17 C18 112.0(3)
N2 C17 C19 107.9(3)
C20 C17 C19 111.0(3)
C18 C17 C19 110.8(3)
C17 C18 H18A 109.5
C17 C18 H18B 109.5
H18A C18 H18B 109.5
C17 C18 H18C 109.5
H18A C18 H18C 109.5
H18B C18 H18C 109.5
C17 C19 H19A 109.5
C17 C19 H19B 109.5
H19A C19 H19B 109.5
C17 C19 H19C 109.5
H19A C19 H19C 109.5
H19B C19 H19C 109.5
C17 C20 H20A 109.5
C17 C20 H20B 109.5
H20A C20 H20B 109.5
C17 C20 H20C 109.5
H20A C20 H20C 109.5
H20B C20 H20C 109.5
C9 N1 C2 122.1(3)
C9 N1 H1 119.0
C2 N1 H1 119.0
C17 N2 H2A 109.5
C17 N2 H2B 109.5
H2A N2 H2B 109.5
C17 N2 H2C 109.5
H2A N2 H2C 109.5
H2B N2 H2C 109.5
C9 O4 C10 117.7(3)

loop_
_geom_bond_atom_site_label_1
_geom_bond_atom_site_label_2
_geom_bond_distance
C1 O2 1.239(4)
C1 O1 1.266(4)
C1 C2 1.536(4)
C2 N1 1.447(4)
C2 C3 1.523(5)
C2 H2 1.0000
C3 C4 1.385(5)
C3 C8 1.392(5)
C4 C5 1.383(5)
C4 H4 0.9500
C5 C6 1.380(6)
C5 H5 0.9500
C6 C7 1.367(6)
C6 H6 0.9500
C7 C8 1.397(5)
C7 H7 0.9500
C8 H8 0.9500
C9 O3 1.211(4)
C9 N1 1.338(4)
C9 O4 1.348(4)
C10 O4 1.448(4)
C10 C11 1.518(5)
C10 H10A 0.9900
C10 H10B 0.9900
C11 C12 1.375(5)
C11 C16 1.384(5)
C12 C13 1.403(5)
C12 H12 0.9500
C13 C14 1.368(6)
C13 H13 0.9500
C14 C15 1.376(6)
C14 H14 0.9500
C15 C16 1.394(6)
C15 H15 0.9500
C16 H16 0.9500
C17 N2 1.501(4)
C17 C20 1.512(5)
C17 C18 1.524(5)
C17 C19 1.528(5)
C18 H18A 0.9800
C18 H18B 0.9800
C18 H18C 0.9800
C19 H19A 0.9800
C19 H19B 0.9800
C19 H19C 0.9800
C20 H20A 0.9800
C20 H20B 0.9800
C20 H20C 0.9800
N1 H1 0.8800
N2 H2A 0.9100
N2 H2B 0.9100
N2 H2C 0.9100

loop_
_geom_torsion_atom_site_label_1
_geom_torsion_atom_site_label_2
_geom_torsion_atom_site_label_3
_geom_torsion_atom_site_label_4
_geom_torsion
O2 C1 C2 N1 151.4(3)
O1 C1 C2 N1 -33.9(4)
O2 C1 C2 C3 -83.5(4)
O1 C1 C2 C3 91.2(3)
N1 C2 C3 C4 36.9(4)
C1 C2 C3 C4 -89.4(4)
N1 C2 C3 C8 -149.0(3)
C1 C2 C3 C8 84.7(4)
C8 C3 C4 C5 -0.6(5)
C2 C3 C4 C5 173.5(3)
C3 C4 C5 C6 -0.4(6)
C4 C5 C6 C7 1.3(6)
C5 C6 C7 C8 -1.2(6)
C4 C3 C8 C7 0.8(5)
C2 C3 C8 C7 -173.5(3)
C6 C7 C8 C3 0.1(6)
O4 C10 C11 C12 78.5(4)
O4 C10 C11 C16 -100.0(4)
C16 C11 C12 C13 1.4(5)
C10 C11 C12 C13 -177.1(3)
C11 C12 C13 C14 -1.4(6)
C12 C13 C14 C15 0.3(6)
C13 C14 C15 C16 0.7(6)
C12 C11 C16 C15 -0.4(5)
C10 C11 C16 C15 178.1(3)
C14 C15 C16 C11 -0.6(5)
O3 C9 N1 C2 8.0(5)
O4 C9 N1 C2 -171.5(3)
C3 C2 N1 C9 121.8(3)
C1 C2 N1 C9 -116.6(3)
O3 C9 O4 C10 10.9(5)
N1 C9 O4 C10 -169.5(3)
C11 C10 O4 C9 98.7(4)
